data_2225707
loop_
_publ_author_name
'Fu, Jian-Hua'
'Li, Zhao-Yang'
'Wang, Zhao-Yang'
'Ye, Rui-Rong'

_publ_section_title
;
 3-Bromo-4-dibenzylamino-5-methoxyfuran-2(5<i>H</i>)-one
;
_journal_coeditor_code XU2724
_journal_issue 4
_journal_name_full 'Acta Crystallographica Section E'
_journal_page_first o769
_journal_paper_doi 10.1107/S1600536810008007
_journal_volume 66
_journal_year 2010
_chemical_formula_iupac 'C19 H18 Br N O3'
_chemical_formula_moiety 'C19 H18 Br N O3'
_chemical_formula_sum 'C19 H18 Br N O3'
_chemical_formula_weight 388.25
_chemical_name_systematic
;
3-Bromo-4-dibenzylamino-5-methoxyfuran-2(5<i>H</i>)-one
;
_space_group_IT_number 61
_symmetry_cell_setting orthorhombic
_symmetry_space_group_name_Hall '-P 2ac 2ab'
_symmetry_space_group_name_H-M 'P b c a'
_atom_sites_solution_hydrogens geom
_atom_sites_solution_primary direct
_atom_sites_solution_secondary difmap
_audit_creation_method SHELXL-97
_cell_angle_alpha 90.00
_cell_angle_beta 90.00
_cell_angle_gamma 90.00
_cell_formula_units_Z 8
_cell_length_a 15.756(2)
_cell_length_b 11.2475(14)
_cell_length_c 19.779(3)
_cell_measurement_reflns_used 2798
_cell_measurement_temperature 298(2)
_cell_measurement_theta_max 21.18
_cell_measurement_theta_min 2.45
_cell_volume 3505.1(8)
_computing_cell_refinement 'SAINT (Bruker, 2008)'
_computing_data_collection 'APEX2 (Bruker, 2008)'
_computing_data_reduction 'SAINT (Bruker, 2008)'
_computing_molecular_graphics 'ORTEP-3 for Windows (Farrugia, 1997)'
_computing_publication_material 'SHELXL97 (Sheldrick, 2008)'
_computing_structure_refinement 'SHELXL97 (Sheldrick, 2008)'
_computing_structure_solution 'SHELXS97 (Sheldrick, 2008)'
_diffrn_ambient_temperature 298(2)
_diffrn_measured_fraction_theta_full 1.000
_diffrn_measured_fraction_theta_max 1.000
_diffrn_measurement_device_type 'Bruker APEXII area-detector diffractometer'
_diffrn_measurement_method '\f and \w scan'
_diffrn_radiation_monochromator graphite
_diffrn_radiation_source 'fine-focus sealed tube'
_diffrn_radiation_type MoK\a
_diffrn_radiation_wavelength 0.71073
_diffrn_reflns_av_R_equivalents 0.0538
_diffrn_reflns_av_sigmaI/netI 0.0432
_diffrn_reflns_limit_h_max 18
_diffrn_reflns_limit_h_min -19
_diffrn_reflns_limit_k_max 13
_diffrn_reflns_limit_k_min -13
_diffrn_reflns_limit_l_max 24
_diffrn_reflns_limit_l_min -10
_diffrn_reflns_number 18029
_diffrn_reflns_theta_full 26.00
_diffrn_reflns_theta_max 26.00
_diffrn_reflns_theta_min 2.06
_diffrn_standards_number 0
_exptl_absorpt_coefficient_mu 2.361
_exptl_absorpt_correction_T_max 0.7038
_exptl_absorpt_correction_T_min 0.6127
_exptl_absorpt_correction_type multi-scan
_exptl_absorpt_process_details '(SADABS; Sheldrick, 1996)'
_exptl_crystal_colour colourless
_exptl_crystal_density_diffrn 1.471
_exptl_crystal_density_method 'not measured'
_exptl_crystal_description block
_exptl_crystal_F_000 1584
_exptl_crystal_size_max 0.23
_exptl_crystal_size_mid 0.20
_exptl_crystal_size_min 0.16
_refine_diff_density_max 0.299
_refine_diff_density_min -0.274
_refine_ls_extinction_method none
_refine_ls_goodness_of_fit_ref 0.996
_refine_ls_hydrogen_treatment constr
_refine_ls_matrix_type full
_refine_ls_number_parameters 218
_refine_ls_number_reflns 3429
_refine_ls_number_restraints 0
_refine_ls_restrained_S_all 0.996
_refine_ls_R_factor_all 0.0844
_refine_ls_R_factor_gt 0.0355
_refine_ls_shift/su_max 0.002
_refine_ls_shift/su_mean 0.000
_refine_ls_structure_factor_coef Fsqd
_refine_ls_weighting_details 'calc w=1/[\s^2^(Fo^2^)+(0.0297P)^2^+1.9449P] where P=(Fo^2^+2Fc^2^)/3'
_refine_ls_weighting_scheme calc
_refine_ls_wR_factor_gt 0.0713
_refine_ls_wR_factor_ref 0.0893
_reflns_number_gt 2028
_reflns_number_total 3429
_reflns_threshold_expression I>2sigma(I)
_cod_data_source_file xu2724.cif
_cod_data_source_block I
_cod_depositor_comments
;
The following automatic conversions were performed:
'_symmetry_cell_setting' value 'Orthorhombic' changed to 'orthorhombic'
according to '/home/saulius/struct/CIF-dictionaries/cif_core.dic'
dictionary named 'cif_core.dic' version 2.4.1 from 2010-06-29.

Automatic conversion script
Id: cif_fix_enum 1527 2010-12-29 10:47:43Z saulius 
;
_cod_original_cell_volume 3505.2(8)
_cod_database_code 2225707
_cod_database_fobs_code 2225707

loop_
_symmetry_equiv_pos_as_xyz
'x, y, z'
'-x+1/2, -y, z+1/2'
'-x, y+1/2, -z+1/2'
'x+1/2, -y+1/2, -z'
'-x, -y, -z'
'x-1/2, y, -z-1/2'
'x, -y-1/2, z-1/2'
'-x-1/2, y-1/2, z'

loop_
_atom_site_type_symbol
_atom_site_label
_atom_site_fract_x
_atom_site_fract_y
_atom_site_fract_z
_atom_site_U_iso_or_equiv
_atom_site_adp_type
_atom_site_calc_flag
_atom_site_refinement_flags
_atom_site_occupancy
_atom_site_disorder_assembly
_atom_site_disorder_group
Br Br1 0.09981(2) 1.14889(3) 0.35209(2) 0.07708(16) Uani d . 1 . .
C C9 0.24254(19) 0.8956(3) 0.36299(14) 0.0447(7) Uani d . 1 . .
C C5 0.29710(17) 0.8590(3) 0.16073(14) 0.0440(7) Uani d . 1 . .
C C8 0.25104(19) 0.9658(3) 0.29832(14) 0.0506(8) Uani d . 1 . .
H H8A 0.2423 1.0493 0.3083 0.061 Uiso calc R 1 . .
H H8B 0.3085 0.9570 0.2815 0.061 Uiso calc R 1 . .
C C6 0.3624(2) 0.7779(3) 0.15594(17) 0.0689(10) Uani d . 1 . .
H H6 0.3598 0.7075 0.1805 0.083 Uiso calc R 1 . .
C C7 0.22153(18) 0.8294(2) 0.20442(15) 0.0495(8) Uani d . 1 . .
H H7A 0.1754 0.8027 0.1757 0.059 Uiso calc R 1 . .
H H7B 0.2365 0.7644 0.2344 0.059 Uiso calc R 1 . .
C C10 0.1799(2) 0.8127(3) 0.37322(17) 0.0618(9) Uani d . 1 . .
H H10 0.1395 0.7997 0.3398 0.074 Uiso calc R 1 . .
C C4 0.3031(2) 0.9608(3) 0.12329(18) 0.0674(10) Uani d . 1 . .
H H4 0.2598 1.0168 0.1252 0.081 Uiso calc R 1 . .
C C14 0.3011(2) 0.9133(3) 0.41324(17) 0.0625(9) Uani d . 1 . .
H H14 0.3436 0.9696 0.4072 0.075 Uiso calc R 1 . .
C C11 0.1764(2) 0.7486(3) 0.43241(19) 0.0750(11) Uani d . 1 . .
H H11 0.1335 0.6928 0.4388 0.090 Uiso calc R 1 . .
C C13 0.2981(3) 0.8493(4) 0.47231(18) 0.0828(12) Uani d . 1 . .
H H13 0.3385 0.8623 0.5058 0.099 Uiso calc R 1 . .
C C12 0.2358(3) 0.7666(4) 0.48199(18) 0.0806(11) Uani d . 1 . .
H H12 0.2337 0.7230 0.5219 0.097 Uiso calc R 1 . .
C C2 0.4371(3) 0.9017(4) 0.0793(2) 0.0818(12) Uani d . 1 . .
H H2 0.4844 0.9168 0.0525 0.098 Uiso calc R 1 . .
C C1 0.4314(2) 0.7997(4) 0.1153(2) 0.0858(12) Uani d . 1 . .
H H1 0.4747 0.7438 0.1125 0.103 Uiso calc R 1 . .
C C3 0.3730(3) 0.9814(4) 0.0826(2) 0.0840(12) Uani d . 1 . .
H H3 0.3760 1.0509 0.0573 0.101 Uiso calc R 1 . .
N N1 0.19202(15) 0.9304(2) 0.24524(12) 0.0448(6) Uani d . 1 . .
O O1 0.08872(13) 0.95812(19) 0.12416(10) 0.0558(6) Uani d . 1 . .
O O3 -0.06901(14) 1.1434(2) 0.26344(12) 0.0691(6) Uani d . 1 . .
O O2 -0.02363(12) 0.99727(18) 0.19541(10) 0.0532(5) Uani d . 1 . .
C C16 0.05326(18) 0.9313(3) 0.18643(14) 0.0434(7) Uani d . 1 . .
H H16 0.0426 0.8457 0.1904 0.052 Uiso calc R 1 . .
C C18 0.11283(18) 0.9735(2) 0.24190(14) 0.0400(7) Uani d . 1 . .
C C20 -0.0134(2) 1.0746(3) 0.24854(16) 0.0497(8) Uani d . 1 . .
C C19 0.06917(18) 1.0562(2) 0.27812(14) 0.0446(7) Uani d . 1 . .
C C15 0.0499(3) 0.8984(4) 0.07008(18) 0.0898(13) Uani d . 1 . .
H H15A 0.0518 0.8142 0.0780 0.135 Uiso calc R 1 . .
H H15B 0.0794 0.9166 0.0289 0.135 Uiso calc R 1 . .
H H15C -0.0082 0.9235 0.0663 0.135 Uiso calc R 1 . .

loop_
_atom_site_aniso_label
_atom_site_aniso_U_11
_atom_site_aniso_U_22
_atom_site_aniso_U_33
_atom_site_aniso_U_12
_atom_site_aniso_U_13
_atom_site_aniso_U_23
Br1 0.0724(3) 0.0756(3) 0.0833(3) 0.0017(2) -0.0117(2) -0.0326(2)
C9 0.0377(17) 0.0467(16) 0.0498(19) 0.0101(14) -0.0009(15) -0.0007(14)
C5 0.0398(17) 0.0478(17) 0.0445(18) 0.0011(15) -0.0038(13) 0.0051(15)
C8 0.0364(17) 0.0554(19) 0.060(2) -0.0035(15) -0.0035(15) 0.0059(16)
C6 0.059(2) 0.074(2) 0.073(2) 0.0192(19) 0.0072(19) 0.026(2)
C7 0.0452(18) 0.0435(18) 0.060(2) 0.0056(14) 0.0007(15) 0.0084(15)
C10 0.053(2) 0.075(2) 0.057(2) -0.0080(18) -0.0030(16) 0.0139(18)
C4 0.060(2) 0.057(2) 0.085(3) 0.0059(17) 0.0155(19) 0.020(2)
C14 0.061(2) 0.068(2) 0.059(2) 0.0024(18) -0.0100(18) -0.0032(19)
C11 0.079(3) 0.081(3) 0.066(2) -0.006(2) 0.005(2) 0.017(2)
C13 0.088(3) 0.102(3) 0.058(3) 0.008(3) -0.022(2) -0.005(2)
C12 0.097(3) 0.091(3) 0.054(2) 0.015(3) 0.002(2) 0.019(2)
C2 0.059(2) 0.103(3) 0.083(3) -0.005(2) 0.023(2) 0.006(3)
C1 0.060(2) 0.102(3) 0.095(3) 0.026(2) 0.024(2) 0.017(3)
C3 0.080(3) 0.075(3) 0.098(3) -0.007(2) 0.026(2) 0.030(2)
N1 0.0362(14) 0.0476(14) 0.0506(15) -0.0009(12) -0.0020(11) 0.0026(12)
O1 0.0549(13) 0.0668(14) 0.0457(13) -0.0002(11) 0.0038(11) 0.0049(11)
O3 0.0516(13) 0.0647(14) 0.0909(18) 0.0162(12) 0.0008(12) -0.0133(13)
O2 0.0393(12) 0.0610(13) 0.0594(14) 0.0064(10) -0.0041(10) -0.0071(11)
C16 0.0411(17) 0.0447(17) 0.0442(18) -0.0011(14) 0.0014(14) 0.0013(14)
C18 0.0381(17) 0.0366(16) 0.0452(17) -0.0082(13) 0.0016(13) 0.0085(13)
C20 0.048(2) 0.0440(18) 0.057(2) -0.0009(16) 0.0058(16) 0.0004(16)
C19 0.0427(17) 0.0406(16) 0.0506(18) -0.0044(14) -0.0017(14) -0.0012(14)
C15 0.086(3) 0.133(4) 0.050(2) -0.001(3) 0.004(2) -0.015(2)

loop_
_atom_type_symbol
_atom_type_description
_atom_type_scat_dispersion_real
_atom_type_scat_dispersion_imag
_atom_type_scat_source
C C 0.0033 0.0016 'International Tables Vol C Tables 4.2.6.8 and 6.1.1.4'
H H 0.0000 0.0000 'International Tables Vol C Tables 4.2.6.8 and 6.1.1.4'
N N 0.0061 0.0033 'International Tables Vol C Tables 4.2.6.8 and 6.1.1.4'
O O 0.0106 0.0060 'International Tables Vol C Tables 4.2.6.8 and 6.1.1.4'
Br Br -0.2901 2.4595 'International Tables Vol C Tables 4.2.6.8 and 6.1.1.4'

loop_
_geom_angle_atom_site_label_1
_geom_angle_atom_site_label_2
_geom_angle_atom_site_label_3
_geom_angle_site_symmetry_1
_geom_angle_site_symmetry_3
_geom_angle
_geom_angle_publ_flag
C14 C9 C10 . . 118.4(3) ?
C14 C9 C8 . . 118.6(3) ?
C10 C9 C8 . . 123.0(3) ?
C4 C5 C6 . . 117.7(3) ?
C4 C5 C7 . . 123.4(3) ?
C6 C5 C7 . . 118.9(3) ?
N1 C8 C9 . . 114.3(2) ?
N1 C8 H8A . . 108.7 ?
C9 C8 H8A . . 108.7 ?
N1 C8 H8B . . 108.7 ?
C9 C8 H8B . . 108.7 ?
H8A C8 H8B . . 107.6 ?
C1 C6 C5 . . 120.8(3) ?
C1 C6 H6 . . 119.6 ?
C5 C6 H6 . . 119.6 ?
N1 C7 C5 . . 113.2(2) ?
N1 C7 H7A . . 108.9 ?
C5 C7 H7A . . 108.9 ?
N1 C7 H7B . . 108.9 ?
C5 C7 H7B . . 108.9 ?
H7A C7 H7B . . 107.7 ?
C9 C10 C11 . . 120.7(3) ?
C9 C10 H10 . . 119.6 ?
C11 C10 H10 . . 119.6 ?
C5 C4 C3 . . 120.7(3) ?
C5 C4 H4 . . 119.7 ?
C3 C4 H4 . . 119.7 ?
C9 C14 C13 . . 121.2(3) ?
C9 C14 H14 . . 119.4 ?
C13 C14 H14 . . 119.4 ?
C12 C11 C10 . . 120.2(4) ?
C12 C11 H11 . . 119.9 ?
C10 C11 H11 . . 119.9 ?
C12 C13 C14 . . 120.0(4) ?
C12 C13 H13 . . 120.0 ?
C14 C13 H13 . . 120.0 ?
C13 C12 C11 . . 119.4(4) ?
C13 C12 H12 . . 120.3 ?
C11 C12 H12 . . 120.3 ?
C3 C2 C1 . . 119.1(4) ?
C3 C2 H2 . . 120.4 ?
C1 C2 H2 . . 120.4 ?
C2 C1 C6 . . 120.8(4) ?
C2 C1 H1 . . 119.6 ?
C6 C1 H1 . . 119.6 ?
C2 C3 C4 . . 120.8(4) ?
C2 C3 H3 . . 119.6 ?
C4 C3 H3 . . 119.6 ?
C18 N1 C8 . . 122.1(2) ?
C18 N1 C7 . . 123.2(2) ?
C8 N1 C7 . . 113.9(2) ?
C16 O1 C15 . . 113.4(2) ?
C20 O2 C16 . . 108.9(2) ?
O1 C16 O2 . . 109.8(2) ?
O1 C16 C18 . . 108.9(2) ?
O2 C16 C18 . . 105.7(2) ?
O1 C16 H16 . . 110.7 ?
O2 C16 H16 . . 110.7 ?
C18 C16 H16 . . 110.7 ?
N1 C18 C19 . . 133.8(3) ?
N1 C18 C16 . . 119.9(2) ?
C19 C18 C16 . . 106.3(2) ?
O3 C20 O2 . . 120.5(3) ?
O3 C20 C19 . . 130.5(3) ?
O2 C20 C19 . . 109.0(3) ?
C18 C19 C20 . . 109.9(3) ?
C18 C19 Br1 . . 131.8(2) ?
C20 C19 Br1 . . 118.2(2) ?
O1 C15 H15A . . 109.5 ?
O1 C15 H15B . . 109.5 ?
H15A C15 H15B . . 109.5 ?
O1 C15 H15C . . 109.5 ?
H15A C15 H15C . . 109.5 ?
H15B C15 H15C . . 109.5 ?

loop_
_geom_bond_atom_site_label_1
_geom_bond_atom_site_label_2
_geom_bond_site_symmetry_2
_geom_bond_distance
_geom_bond_publ_flag
Br1 C19 . 1.860(3) ?
C9 C14 . 1.371(4) ?
C9 C10 . 1.372(4) ?
C9 C8 . 1.509(4) ?
C5 C4 . 1.367(4) ?
C5 C6 . 1.378(4) ?
C5 C7 . 1.508(4) ?
C8 N1 . 1.458(3) ?
C8 H8A . 0.9700 ?
C8 H8B . 0.9700 ?
C6 C1 . 1.374(5) ?
C6 H6 . 0.9300 ?
C7 N1 . 1.469(3) ?
C7 H7A . 0.9700 ?
C7 H7B . 0.9700 ?
C10 C11 . 1.376(4) ?
C10 H10 . 0.9300 ?
C4 C3 . 1.383(5) ?
C4 H4 . 0.9300 ?
C14 C13 . 1.373(5) ?
C14 H14 . 0.9300 ?
C11 C12 . 1.371(5) ?
C11 H11 . 0.9300 ?
C13 C12 . 1.366(5) ?
C13 H13 . 0.9300 ?
C12 H12 . 0.9300 ?
C2 C3 . 1.351(5) ?
C2 C1 . 1.353(5) ?
C2 H2 . 0.9300 ?
C1 H1 . 0.9300 ?
C3 H3 . 0.9300 ?
N1 C18 . 1.340(3) ?
O1 C16 . 1.386(3) ?
O1 C15 . 1.404(4) ?
O3 C20 . 1.206(3) ?
O2 C20 . 1.374(3) ?
O2 C16 . 1.432(3) ?
C16 C18 . 1.520(4) ?
C16 H16 . 0.9800 ?
C18 C19 . 1.361(4) ?
C20 C19 . 1.441(4) ?
C15 H15A . 0.9600 ?
C15 H15B . 0.9600 ?
C15 H15C . 0.9600 ?

loop_
_geom_hbond_atom_site_label_D
_geom_hbond_atom_site_label_H
_geom_hbond_atom_site_label_A
_geom_hbond_site_symmetry_A
_geom_hbond_distance_DH
_geom_hbond_distance_HA
_geom_hbond_distance_DA
_geom_hbond_angle_DHA
_geom_hbond_publ_flag
C16 H16 O3 3_545 0.98 2.49 3.396(4) 154 y
